data_4118149
loop_
_publ_author_name
'Matthew J. Polinski'
'Daniel J. Grant'
'Shuao Wang'
'Evgeny V. Alekseev'
'Justin N. Cross'
'Eric M. Villa'
'Wulf Depmeier'
'Laura Gagliardi'
'Thomas E. Albrecht-Schmitt'

_publ_section_title
;
 Differentiating between Trivalent Lanthanides and Actinides
;
_journal_name_full 'Journal of the American Chemical Society'
_journal_page_first 10682
_journal_page_last 10692
_journal_paper_doi 10.1021/ja303804r
_journal_volume 134
_journal_year 2012
_chemical_formula_moiety La[B4O6(OH)2Cl]
_chemical_formula_sum 'B4 Cl La O8'
_chemical_formula_weight 345.60
_chemical_name_common 'Lanthanum(III) Borate Chloride'
_chemical_name_systematic
; 
 ? 
;
_space_group_IT_number 9
_symmetry_cell_setting monoclinic
_symmetry_space_group_name_Hall 'C -2yc'
_symmetry_space_group_name_H-M 'C 1 c 1'
_atom_sites_solution_hydrogens none
_atom_sites_solution_primary direct
_atom_sites_solution_secondary difmap
_audit_creation_method SHELXL-97
_cell_angle_alpha 90.00
_cell_angle_beta 105.228(3)
_cell_angle_gamma 90.00
_cell_formula_units_Z 4
_cell_length_a 6.5109(4)
_cell_length_b 11.2402(6)
_cell_length_c 9.7941(5)
_cell_measurement_reflns_used 1649
_cell_measurement_temperature 296(2)
_cell_measurement_theta_max 30.18
_cell_measurement_theta_min 3.63
_cell_volume 691.60(7)
_computing_cell_refinement 'Smart Saint'
_computing_data_collection Smart
_computing_data_reduction SAINT
_computing_molecular_graphics 'SHELXP-91 (Sheldrick, 1997)'
_computing_publication_material 'SHELXCIF-97 (Sheldrick, 2000)'
_computing_structure_refinement 'SHELXL-97 (Sheldrick, 2008)'
_computing_structure_solution 'SHELXS-97 (Sheldrick, 2008)'
_diffrn_ambient_temperature 296(2)
_diffrn_detector_area_resol_mean 0
_diffrn_measured_fraction_theta_full 0.990
_diffrn_measured_fraction_theta_max 0.990
_diffrn_measurement_device_type 'BRUKER apex II'
_diffrn_measurement_method '0.5 wide w/ exposures'
_diffrn_radiation_monochromator 'Quazar Optics'
_diffrn_radiation_source 'Imus microfocused'
_diffrn_radiation_type MoK\a
_diffrn_radiation_wavelength 0.71073
_diffrn_reflns_av_R_equivalents 0.0225
_diffrn_reflns_av_sigmaI/netI 0.0348
_diffrn_reflns_limit_h_max 9
_diffrn_reflns_limit_h_min -8
_diffrn_reflns_limit_k_max 15
_diffrn_reflns_limit_k_min -15
_diffrn_reflns_limit_l_max 13
_diffrn_reflns_limit_l_min -11
_diffrn_reflns_number 3735
_diffrn_reflns_theta_full 30.18
_diffrn_reflns_theta_max 30.18
_diffrn_reflns_theta_min 3.63
_exptl_absorpt_coefficient_mu 6.573
_exptl_absorpt_correction_T_max 0.968
_exptl_absorpt_correction_T_min 0.624
_exptl_absorpt_correction_type numerical
_exptl_absorpt_process_details SHELTXPREP
_exptl_crystal_colour Colorless
_exptl_crystal_density_diffrn 3.319
_exptl_crystal_description Tablet
_exptl_crystal_F_000 632
_exptl_crystal_size_max 0.078
_exptl_crystal_size_mid 0.061
_exptl_crystal_size_min 0.005
_refine_diff_density_max 0.865
_refine_diff_density_min -0.499
_refine_diff_density_rms 0.133
_refine_ls_abs_structure_details 'Flack H D (1983), Acta Cryst. A39, 876-881'
_refine_ls_abs_structure_Flack 0.007(14)
_refine_ls_extinction_method none
_refine_ls_goodness_of_fit_ref 1.030
_refine_ls_hydrogen_treatment none
_refine_ls_matrix_type full
_refine_ls_number_parameters 127
_refine_ls_number_reflns 1649
_refine_ls_number_restraints 2
_refine_ls_restrained_S_all 1.029
_refine_ls_R_factor_all 0.0173
_refine_ls_R_factor_gt 0.0166
_refine_ls_shift/su_max 0.001
_refine_ls_shift/su_mean 0.000
_refine_ls_structure_factor_coef Fsqd
_refine_ls_weighting_details 'calc w=1/[\s^2^(Fo^2^)+(0.0098P)^2^+0.0000P] where P=(Fo^2^+2Fc^2^)/3'
_refine_ls_weighting_scheme calc
_refine_ls_wR_factor_gt 0.0349
_refine_ls_wR_factor_ref 0.0353
_reflns_number_gt 1610
_reflns_number_total 1649
_reflns_threshold_expression >2sigma(I)
_cod_data_source_file ja303804r_si_002_1.cif
_cod_data_source_block LaBOCl
_cod_database_code 4118149

loop_
_symmetry_equiv_pos_as_xyz
'x, y, z'
'x, -y, z+1/2'
'x+1/2, y+1/2, z'
'x+1/2, -y+1/2, z+1/2'

loop_
_atom_site_label
_atom_site_type_symbol
_atom_site_fract_x
_atom_site_fract_y
_atom_site_fract_z
_atom_site_U_iso_or_equiv
_atom_site_adp_type
_atom_site_occupancy
_atom_site_symmetry_multiplicity
_atom_site_calc_flag
La1 La 0.36972(3) 0.206438(14) 0.59256(3) 0.00475(5) Uani 1 1 d
Cl1 Cl 0.50835(15) 0.17454(8) 0.89948(9) 0.00853(17) Uani 1 1 d
O1 O 0.6828(4) 0.0376(2) 0.6418(3) 0.0067(5) Uani 1 1 d
O7 O 0.2581(4) 0.0722(2) 0.3754(2) 0.0078(5) Uani 1 1 d
O6 O 0.3541(4) -0.0163(2) 0.6610(2) 0.0057(5) Uani 1 1 d
O3 O 0.7548(4) 0.2824(2) 0.6931(3) 0.0054(5) Uani 1 1 d
O4 O 0.4914(4) 0.4267(2) 0.6485(3) 0.0062(5) Uani 1 1 d
O5 O 0.0173(4) 0.1358(2) 0.6712(3) 0.0065(5) Uani 1 1 d
O2 O 0.5249(4) 0.2757(2) 0.3983(3) 0.0066(5) Uani 1 1 d
O8 O 0.1260(4) 0.3348(2) 0.7148(2) 0.0056(5) Uani 1 1 d
B3 B 0.7173(7) 0.4056(4) 0.7212(4) 0.0062(8) Uani 1 1 d
B1 B 0.5569(7) -0.0540(4) 0.6722(4) 0.0060(8) Uani 1 1 d
B2 B 0.9716(7) 0.2437(4) 0.7453(4) 0.0064(8) Uani 1 1 d
B4 B 0.4000(7) 0.5338(4) 0.6549(4) 0.0069(8) Uani 1 1 d

loop_
_atom_site_aniso_label
_atom_site_aniso_U_11
_atom_site_aniso_U_22
_atom_site_aniso_U_33
_atom_site_aniso_U_23
_atom_site_aniso_U_13
_atom_site_aniso_U_12
La1 0.00490(8) 0.00341(8) 0.00593(7) -0.00005(12) 0.00140(5) 0.00003(12)
Cl1 0.0080(4) 0.0088(4) 0.0079(3) 0.0004(3) 0.0005(3) -0.0020(3)
O1 0.0065(13) 0.0026(11) 0.0108(12) 0.0016(9) 0.0017(10) 0.0002(10)
O7 0.0066(13) 0.0095(13) 0.0072(11) 0.0011(10) 0.0015(10) 0.0006(10)
O6 0.0029(12) 0.0057(12) 0.0095(11) -0.0011(9) 0.0032(10) 0.0010(10)
O3 0.0053(13) 0.0036(12) 0.0079(11) -0.0023(8) 0.0025(10) -0.0001(10)
O4 0.0019(12) 0.0051(11) 0.0107(11) 0.0009(9) 0.0003(9) 0.0013(10)
O5 0.0065(13) 0.0049(11) 0.0083(11) -0.0005(9) 0.0022(10) -0.0008(10)
O2 0.0064(14) 0.0082(12) 0.0057(11) 0.0004(9) 0.0026(10) -0.0019(10)
O8 0.0042(13) 0.0038(11) 0.0086(12) -0.0017(9) 0.0011(10) -0.0007(10)
B3 0.0024(19) 0.0058(18) 0.0092(17) 0.0013(14) -0.0005(14) -0.0009(15)
B1 0.0046(19) 0.0065(17) 0.0064(16) -0.0018(13) 0.0009(14) -0.0019(15)
B2 0.0036(19) 0.0041(17) 0.0111(18) 0.0011(14) 0.0010(15) 0.0017(15)
B4 0.008(2) 0.0062(18) 0.0069(16) 0.0009(14) 0.0022(15) 0.0008(16)

loop_
_atom_type_symbol
_atom_type_description
_atom_type_scat_dispersion_real
_atom_type_scat_dispersion_imag
_atom_type_scat_source
B B 0.0013 0.0007 'International Tables Vol C Tables 4.2.6.8 and 6.1.1.4'
O O 0.0106 0.0060 'International Tables Vol C Tables 4.2.6.8 and 6.1.1.4'
Cl Cl 0.1484 0.1585 'International Tables Vol C Tables 4.2.6.8 and 6.1.1.4'
La La -0.2871 2.4523 'International Tables Vol C Tables 4.2.6.8 and 6.1.1.4'

loop_
_geom_angle_atom_site_label_1
_geom_angle_atom_site_label_2
_geom_angle_atom_site_label_3
_geom_angle
_geom_angle_site_symmetry_1
_geom_angle_site_symmetry_3
O2 La1 O7 68.52(8) . .
O2 La1 O3 69.00(8) . .
O7 La1 O3 123.20(8) . .
O2 La1 O6 123.14(8) . .
O7 La1 O6 67.90(8) . .
O3 La1 O6 108.62(8) . .
O2 La1 O4 72.77(8) . .
O7 La1 O4 137.65(8) . .
O3 La1 O4 52.92(8) . .
O6 La1 O4 152.64(8) . .
O2 La1 O8 125.68(8) . .
O7 La1 O8 128.67(8) . .
O3 La1 O8 106.49(8) . .
O6 La1 O8 109.81(8) . .
O4 La1 O8 64.80(8) . .
O2 La1 O5 147.63(8) . .
O7 La1 O5 89.24(8) . .
O3 La1 O5 142.49(8) . .
O6 La1 O5 63.48(8) . .
O4 La1 O5 116.65(8) . .
O8 La1 O5 51.86(8) . .
O2 La1 O1 85.33(8) . .
O7 La1 O1 76.85(8) . .
O3 La1 O1 63.80(7) . .
O6 La1 O1 50.52(8) . .
O4 La1 O1 116.71(8) . .
O8 La1 O1 143.61(8) . .
O5 La1 O1 113.10(8) . .
O2 La1 Cl1 137.95(6) . .
O7 La1 Cl1 136.66(6) . .
O3 La1 Cl1 69.06(6) . .
O6 La1 Cl1 68.87(5) . .
O4 La1 Cl1 84.60(6) . .
O8 La1 Cl1 70.26(5) . .
O5 La1 Cl1 74.28(5) . .
O1 La1 Cl1 73.69(5) . .
O2 La1 Cl1 77.47(7) . 4_454
O7 La1 Cl1 74.18(6) . 4_454
O3 La1 Cl1 129.02(6) . 4_454
O6 La1 Cl1 121.83(6) . 4_454
O4 La1 Cl1 81.40(6) . 4_454
O8 La1 Cl1 64.42(5) . 4_454
O5 La1 Cl1 73.86(5) . 4_454
O1 La1 Cl1 150.12(5) . 4_454
Cl1 La1 Cl1 134.34(3) . 4_454
O2 La1 B1 105.49(10) . .
O7 La1 B1 70.60(9) . .
O3 La1 B1 86.56(9) . .
O6 La1 B1 24.67(10) . .
O4 La1 B1 138.01(10) . .
O8 La1 B1 128.67(9) . .
O5 La1 B1 87.67(9) . .
O1 La1 B1 25.85(9) . .
Cl1 La1 B1 68.97(7) . .
Cl1 La1 B1 140.23(8) 4_454 .
La1 Cl1 La1 125.93(3) . 4
B4 O1 B1 126.8(3) 3_545 .
B4 O1 La1 137.2(2) 3_545 .
B1 O1 La1 95.6(2) . .
B3 O7 La1 133.1(2) 4_454 .
B1 O6 B3 117.1(3) . 3_445
B1 O6 La1 102.5(2) . .
B3 O6 La1 137.9(2) 3_445 .
B3 O3 B2 115.0(3) . .
B3 O3 La1 101.1(2) . .
B2 O3 La1 143.1(2) . .
B4 O4 B3 121.1(3) . .
B4 O4 La1 137.8(3) . .
B3 O4 La1 99.07(19) . .
B4 O5 B2 124.5(3) 3_445 1_455
B4 O5 La1 134.4(2) 3_445 .
B2 O5 La1 101.1(2) 1_455 .
B2 O2 La1 134.3(2) 4_454 .
B1 O8 B2 119.9(3) 3_455 1_455
B1 O8 La1 123.5(2) 3_455 .
B2 O8 La1 103.2(2) 1_455 .
O3 B3 O4 105.0(3) . .
O3 B3 O7 111.2(3) . 4
O4 B3 O7 110.7(3) . 4
O3 B3 O6 110.0(3) . 3
O4 B3 O6 109.9(3) . 3
O7 B3 O6 109.8(3) 4 3
O8 B1 O6 123.2(4) 3_545 .
O8 B1 O1 125.4(4) 3_545 .
O6 B1 O1 111.4(3) . .
O8 B1 La1 174.8(3) 3_545 .
O6 B1 La1 52.79(17) . .
O1 B1 La1 58.58(18) . .
O3 B2 O2 110.9(3) . 4
O3 B2 O5 112.2(3) . 1_655
O2 B2 O5 110.8(3) 4 1_655
O3 B2 O8 111.4(3) . 1_655
O2 B2 O8 108.1(3) 4 1_655
O5 B2 O8 103.1(3) 1_655 1_655
O4 B4 O5 120.9(4) . 3
O4 B4 O1 118.3(4) . 3_455
O5 B4 O1 120.7(3) 3 3_455

loop_
_geom_bond_atom_site_label_1
_geom_bond_atom_site_label_2
_geom_bond_distance
_geom_bond_site_symmetry_2
La1 O2 2.501(3) .
La1 O7 2.553(2) .
La1 O3 2.586(3) .
La1 O6 2.601(2) .
La1 O4 2.613(3) .
La1 O8 2.651(3) .
La1 O5 2.723(3) .
La1 O1 2.733(3) .
La1 Cl1 2.9247(9) .
La1 Cl1 2.9265(9) 4_454
La1 B1 3.188(4) .
Cl1 La1 2.9264(9) 4
O1 B4 1.387(5) 3_545
O1 B1 1.396(5) .
O7 B3 1.484(4) 4_454
O6 B1 1.363(5) .
O6 B3 1.480(5) 3_445
O3 B3 1.445(5) .
O3 B2 1.436(5) .
O4 B4 1.352(5) .
O4 B3 1.475(5) .
O5 B4 1.363(5) 3_445
O5 B2 1.483(5) 1_455
O2 B2 1.463(5) 4_454
O8 B1 1.357(5) 3_455
O8 B2 1.519(5) 1_455
B3 O7 1.484(4) 4
B3 O6 1.480(5) 3
B1 O8 1.357(5) 3_545
B2 O2 1.463(5) 4
B2 O5 1.483(5) 1_655
B2 O8 1.519(5) 1_655
B4 O5 1.363(5) 3
B4 O1 1.387(5) 3_455
